data_1001758
loop_
_publ_author_name
'Nguyen, N.'
'Groult, D.'
'Caignaert, V.'
'Ducouret, A.'
'Raveau, B.'

_publ_section_title
;
Neutron diffraction and Moessbauer spectroscopy studies of the mixed
valent Tl-1212 ferrite (Tl~0.5~Pb~0.5~)Sr~3~Fe~2~O~8~
;
_journal_coden_ASTM PHYBE3
_journal_issue 3-4
_journal_name_full 'Physica B: Condensed Matter'
_journal_page_first 251
_journal_page_last 260
_journal_paper_doi 10.1016/S0921-4526(96)00488-7
_journal_volume 228
_journal_year 1996
_chemical_formula_structural '(Tl0.5 Pb0.5) Sr3 Fe2 O8'
_chemical_formula_sum 'Fe2 O8 Pb0.5 Sr3 Tl0.5'
_chemical_name_systematic
;
Thallium lead strontium iron oxide (0.5/0.5/3/2/8)
;
_space_group_IT_number 123
_symmetry_cell_setting tetragonal
_symmetry_Int_Tables_number 123
_symmetry_space_group_name_Hall '-P 4 2'
_symmetry_space_group_name_H-M 'P 4/m m m'
_cell_angle_alpha 90
_cell_angle_beta 90
_cell_angle_gamma 90
_cell_formula_units_Z 1
_cell_length_a 3.81002(5)
_cell_length_b 3.81002(5)
_cell_length_c 12.7964(2)
_cell_volume 185.8
_refine_ls_R_factor_all 0.036
_cod_original_formula_sum 'Fe2 O8 Pb.5 Sr3 Tl.5'
_cod_database_code 1001758

loop_
_symmetry_equiv_pos_as_xyz
x,y,z
-x,-y,z
-x,y,z
x,-y,z
-y,x,z
y,-x,z
y,x,z
-y,-x,z
-x,-y,-z
x,y,-z
x,-y,-z
-x,y,-z
y,-x,-z
-y,x,-z
-y,-x,-z
y,x,-z

loop_
_atom_site_label
_atom_site_type_symbol
_atom_site_symmetry_multiplicity
_atom_site_Wyckoff_symbol
_atom_site_fract_x
_atom_site_fract_y
_atom_site_fract_z
_atom_site_occupancy
_atom_site_attached_hydrogens
_atom_site_calc_flag
Tl1 Tl3+ 4 l 0.0780(14) 0. 0. 0.125 0 d
Pb1 Pb4+ 1 a 0. 0. 0. 0.5 0 d
Sr1 Sr2+ 1 d 0.5 0.5 0.5 1. 0 d
Sr2 Sr2+ 2 h 0.5 0.5 0.2009(1) 1. 0 d
Fe1 Fe3+ 2 g 0. 0. 0.3500(1) 1. 0 d
O1 O2- 4 n 0.3806(15) 0.5 0. 0.25 0 d
O2 O2- 2 g 0. 0. 0.1629(9) 0.480(15) 0 d
O3 O2- 2 g 0. 0. 0.1507(9) 0.520(15) 0 d
O4 O2- 1 b 0. 0. 0.5 1. 0 d
O5 O2- 4 i 0. 0.5 0.3359(1) 1. 0 d

loop_
_atom_type_symbol
_atom_type_oxidation_number
Tl3+ 3.000
Pb4+ 4.000
Sr2+ 2.000
Fe3+ 3.250
O2- -2.000
